data_2023157
loop_
_publ_author_name
'N&#xe4;ther, Christian'
'Jess, Inke'

_publ_section_title
;
 Syntheses and crystal structures of the five- and sixfold coordinated
 complexes diiso-seleno-cyanato-tris-(2-methyl-pyridine
 <i>N</i>-oxide)cobalt(II) and
 diiso-seleno-cyanato-tetra-kis-(2-methyl-pyridine
 <i>N</i>-oxide)cobalt(II).
;
_journal_coeditor_code HB8098
_journal_issue 'Pt 7'
_journal_name_full 'Acta crystallographica. Section E, Crystallographic communications'
_journal_page_first 704
_journal_page_last 708
_journal_paper_doi 10.1107/S2056989024005073
_journal_volume 80
_journal_year 2024
_chemical_formula_iupac '[Co (N C Se)2 (C6 H7 N1 O1)3]'
_chemical_formula_moiety 'C20 H21 Co N5 O3 Se2'
_chemical_formula_sum 'C20 H21 Co N5 O3 Se2'
_chemical_formula_weight 596.27
_chemical_name_systematic
;
Diisoselenocyanatotris(2-methylpyridine <i>N</i>-oxide)cobalt(II)
;
_space_group_crystal_system monoclinic
_space_group_IT_number 9
_space_group_name_Hall 'C -2yc'
_space_group_name_H-M_alt 'C 1 c 1'
_atom_sites_solution_hydrogens geom
_atom_sites_solution_primary dual
_cell_angle_alpha 90
_cell_angle_beta 104.2765(5)
_cell_angle_gamma 90
_cell_formula_units_Z 4
_cell_length_a 12.07686(6)
_cell_length_b 26.47661(16)
_cell_length_c 7.25623(4)
_cell_measurement_reflns_used 35276
_cell_measurement_temperature 99.99(10)
_cell_measurement_theta_max 79.4900
_cell_measurement_theta_min 3.3190
_cell_volume 2248.56(2)
_computing_cell_refinement
;
CrysAlisPro 1.171.42.87a (Rigaku OD, 2023)
;
_computing_data_collection
;
CrysAlisPro 1.171.42.87a (Rigaku OD, 2023)
;
_computing_data_reduction
;
CrysAlisPro 1.171.42.87a (Rigaku OD, 2023)
;
_computing_molecular_graphics
;
DIAMOND (Brandenburg & Putz, 1999) and XP in SHELXTL-PC (Sheldrick,
2008)
;
_computing_publication_material
;
Publcif (Westrip, 2010)
;
_computing_structure_refinement
;
<i>SHELXL2016/6</i> (Sheldrick, 2015b)
;
_computing_structure_solution
;
<i>SHELXT2014/4</i> (Sheldrick, 2015a)
;
_diffrn_ambient_temperature 99.99(10)
_diffrn_detector 'Hybrid Pixel Array Detector'
_diffrn_detector_area_resol_mean 10.0000
_diffrn_measured_fraction_theta_full 1.000
_diffrn_measured_fraction_theta_max 0.997
_diffrn_measurement_device 'four-circle diffractometer'
_diffrn_measurement_device_type 'XtaLAB Synergy, Dualflex, HyPix'
_diffrn_measurement_method '\w scans'
_diffrn_radiation_monochromator mirror
_diffrn_radiation_probe x-ray
_diffrn_radiation_type 'Cu K\a'
_diffrn_radiation_wavelength 1.54184
_diffrn_reflns_av_R_equivalents 0.0345
_diffrn_reflns_av_unetI/netI 0.0156
_diffrn_reflns_limit_h_max 15
_diffrn_reflns_limit_h_min -15
_diffrn_reflns_limit_k_max 33
_diffrn_reflns_limit_k_min -29
_diffrn_reflns_limit_l_max 9
_diffrn_reflns_limit_l_min -9
_diffrn_reflns_number 49619
_diffrn_reflns_theta_full 67.684
_diffrn_reflns_theta_max 80.434
_diffrn_reflns_theta_min 3.338
_diffrn_source 'micro-focus sealed X-ray tube'
_exptl_absorpt_coefficient_mu 9.960
_exptl_absorpt_correction_T_max 1.00000
_exptl_absorpt_correction_T_min 0.46752
_exptl_absorpt_correction_type multi-scan
_exptl_absorpt_process_details
;
(CrysAlisPr; Rigaku OD, 2023)
;
_exptl_crystal_colour pink
_exptl_crystal_density_diffrn 1.761
_exptl_crystal_description needle
_exptl_crystal_F_000 1180
_exptl_crystal_size_max 0.18
_exptl_crystal_size_mid 0.06
_exptl_crystal_size_min 0.04
_refine_diff_density_max 0.254
_refine_diff_density_min -0.402
_refine_ls_abs_structure_details
;
Flack <i>x</i> determined using 2302 quotients
[(<i>I</i>^+^)-(<i>I</i>^-^)]/[(<i>I</i>^+^)+(<i>I</i>^-^)]
(Parsons <i>et al.</i>,  2013)
;
_refine_ls_abs_structure_Flack -0.0305(14)
_refine_ls_extinction_method none
_refine_ls_goodness_of_fit_ref 0.829
_refine_ls_hydrogen_treatment constr
_refine_ls_matrix_type full
_refine_ls_number_parameters 283
_refine_ls_number_reflns 4828
_refine_ls_number_restraints 2
_refine_ls_restrained_S_all 0.829
_refine_ls_R_factor_all 0.0197
_refine_ls_R_factor_gt 0.0195
_refine_ls_shift/su_max 0.001
_refine_ls_shift/su_mean 0.000
_refine_ls_structure_factor_coef Fsqd
_refine_ls_weighting_details 'w=1/[\s^2^(Fo^2^)+(0.0682P)^2^+0.5399P] where P=(Fo^2^+2Fc^2^)/3'
_refine_ls_weighting_scheme calc
_refine_ls_wR_factor_gt 0.0619
_refine_ls_wR_factor_ref 0.0621
_reflns_number_gt 4788
_reflns_number_total 4828
_reflns_threshold_expression 'I > 2\s(I)'
_cod_data_source_file hb8098.cif
_cod_data_source_block 1
_cod_depositor_comments 'Adding full bibliography for 2023156--2023157.cif.'
_cod_database_code 2023157
_shelx_space_group_comment
;
The symmetry employed for this shelxl refinement is uniquely defined
by the following loop, which should always be used as a source of
symmetry information in preference to the above space-group names.
They are only intended as comments.
;
_shelx_estimated_absorpt_t_min 0.267
_shelx_estimated_absorpt_t_max 0.691

loop_
_space_group_symop_operation_xyz
'x, y, z'
'x, -y, z+1/2'
'x+1/2, y+1/2, z'
'x+1/2, -y+1/2, z+1/2'

loop_
_atom_site_type_symbol
_atom_site_label
_atom_site_fract_x
_atom_site_fract_y
_atom_site_fract_z
_atom_site_U_iso_or_equiv
_atom_site_adp_type
_atom_site_calc_flag
_atom_site_occupancy
_atom_site_disorder_assembly
_atom_site_disorder_group
Co Co1 0.63215(4) 0.86731(2) 0.79899(6) 0.01397(11) Uani d 1 . .
N N1 0.4748(2) 0.83139(10) 0.7711(4) 0.0180(5) Uani d 1 . .
C C1 0.3847(3) 0.82543(12) 0.7960(4) 0.0173(6) Uani d 1 . .
Se Se1 0.24577(3) 0.81838(2) 0.84143(4) 0.02001(9) Uani d 1 . .
N N2 0.7899(2) 0.90028(10) 0.8433(4) 0.0184(5) Uani d 1 . .
C C2 0.8794(3) 0.91870(12) 0.8762(4) 0.0172(6) Uani d 1 . .
Se Se2 1.01804(3) 0.94751(2) 0.92765(4) 0.02230(10) Uani d 1 . .
O O11 0.6860(2) 0.81331(8) 0.6514(4) 0.0209(5) Uani d 1 . .
N N11 0.6102(2) 0.77961(10) 0.5563(4) 0.0169(5) Uani d 1 . .
C C11 0.5986(3) 0.73433(12) 0.6337(4) 0.0173(6) Uani d 1 . .
C C12 0.5201(3) 0.70021(12) 0.5273(4) 0.0185(6) Uani d 1 . .
H H12 0.512002 0.667709 0.577882 0.022 Uiso calc 1 . .
C C13 0.4543(3) 0.71294(13) 0.3504(5) 0.0210(6) Uani d 1 . .
H H13 0.399759 0.689803 0.280355 0.025 Uiso calc 1 . .
C C14 0.4686(3) 0.76001(13) 0.2754(5) 0.0218(6) Uani d 1 . .
H H14 0.423837 0.769563 0.153540 0.026 Uiso calc 1 . .
C C15 0.5483(3) 0.79260(12) 0.3801(5) 0.0204(6) Uani d 1 . .
H H15 0.560187 0.824548 0.328556 0.024 Uiso calc 1 . .
O O21 0.55635(18) 0.92647(9) 0.6444(3) 0.0199(4) Uani d 1 . .
N N21 0.4429(2) 0.92698(10) 0.5685(4) 0.0178(5) Uani d 1 . .
C C21 0.3714(3) 0.94192(11) 0.6761(5) 0.0194(6) Uani d 1 . .
C C22 0.2550(3) 0.94443(12) 0.5905(5) 0.0220(6) Uani d 1 . .
H H22 0.203471 0.955060 0.662840 0.026 Uiso calc 1 . .
C C23 0.2133(3) 0.93161(15) 0.4009(5) 0.0247(7) Uani d 1 . .
H H23 0.133828 0.933923 0.342723 0.030 Uiso calc 1 . .
C C24 0.2889(3) 0.91531(13) 0.2967(5) 0.0236(7) Uani d 1 . .
H H24 0.261750 0.905660 0.167347 0.028 Uiso calc 1 . .
C C25 0.4040(3) 0.91336(12) 0.3842(5) 0.0219(6) Uani d 1 . .
H H25 0.456510 0.902355 0.314261 0.026 Uiso calc 1 . .
O O31 0.6368(2) 0.86742(9) 1.0809(3) 0.0189(4) Uani d 1 . .
N N31 0.7399(2) 0.87014(10) 1.2061(4) 0.0183(5) Uani d 1 . .
C C31 0.7818(3) 0.91535(13) 1.2802(4) 0.0204(6) Uani d 1 . .
C C32 0.8872(3) 0.91558(14) 1.4123(5) 0.0237(7) Uani d 1 . .
H H32 0.918537 0.946696 1.466300 0.028 Uiso calc 1 . .
C C33 0.9469(3) 0.87135(15) 1.4660(5) 0.0250(7) Uani d 1 . .
H H33 1.018835 0.871934 1.556260 0.030 Uiso calc 1 . .
C C34 0.9007(3) 0.82600(14) 1.3865(5) 0.0237(7) Uani d 1 . .
H H34 0.940708 0.795231 1.421995 0.028 Uiso calc 1 . .
C C35 0.7968(3) 0.82592(13) 1.2565(5) 0.0207(6) Uani d 1 . .
H H35 0.764512 0.795027 1.201666 0.025 Uiso calc 1 . .
C C36 0.7123(3) 0.96119(14) 1.2166(5) 0.0272(7) Uani d 1 . .
H H36A 0.641642 0.959482 1.259800 0.041 Uiso calc 1 . .
H H36B 0.693531 0.963154 1.077488 0.041 Uiso calc 1 . .
H H36C 0.755827 0.991225 1.270547 0.041 Uiso calc 1 . .
C C16 0.6698(3) 0.72386(14) 0.8287(5) 0.0254(7) Uani d 1 . .
H H16A 0.648341 0.747113 0.919137 0.038 Uiso calc 1 . .
H H16B 0.750650 0.728605 0.831326 0.038 Uiso calc 1 . .
H H16C 0.657240 0.688988 0.864016 0.038 Uiso calc 1 . .
C C26 0.4234(3) 0.95514(13) 0.8779(5) 0.0240(7) Uani d 1 . .
H H26A 0.481990 0.981121 0.883718 0.036 Uiso calc 1 . .
H H26B 0.458476 0.924982 0.946474 0.036 Uiso calc 1 . .
H H26C 0.364160 0.968028 0.936542 0.036 Uiso calc 1 . .

loop_
_atom_site_aniso_label
_atom_site_aniso_U_11
_atom_site_aniso_U_22
_atom_site_aniso_U_33
_atom_site_aniso_U_12
_atom_site_aniso_U_13
_atom_site_aniso_U_23
Co1 0.0123(2) 0.0146(2) 0.0155(2) -0.00053(16) 0.00419(17) -0.00040(16)
N1 0.0142(12) 0.0190(12) 0.0223(12) -0.0031(10) 0.0076(10) -0.0020(10)
C1 0.0202(16) 0.0154(13) 0.0156(13) 0.0006(11) 0.0033(11) -0.0004(10)
Se1 0.01337(15) 0.02559(18) 0.02267(16) -0.00155(12) 0.00749(11) 0.00275(12)
N2 0.0150(11) 0.0198(13) 0.0207(12) -0.0042(9) 0.0052(9) -0.0003(10)
C2 0.0212(16) 0.0171(14) 0.0141(13) 0.0035(11) 0.0058(11) 0.0010(10)
Se2 0.01459(16) 0.02685(19) 0.02437(17) -0.00539(12) 0.00272(12) -0.00185(12)
O11 0.0140(11) 0.0206(11) 0.0298(12) -0.0048(8) 0.0087(9) -0.0088(9)
N11 0.0111(11) 0.0182(13) 0.0229(12) -0.0018(9) 0.0073(9) -0.0058(10)
C11 0.0135(13) 0.0216(15) 0.0184(13) 0.0005(11) 0.0069(11) 0.0000(11)
C12 0.0170(14) 0.0193(15) 0.0221(14) -0.0012(11) 0.0102(11) -0.0036(12)
C13 0.0143(14) 0.0268(16) 0.0228(15) -0.0042(12) 0.0064(11) -0.0062(12)
C14 0.0169(14) 0.0283(17) 0.0210(14) 0.0041(12) 0.0061(11) 0.0007(12)
C15 0.0202(14) 0.0180(14) 0.0256(15) 0.0042(12) 0.0107(12) 0.0025(12)
O21 0.0115(10) 0.0198(11) 0.0272(11) -0.0002(8) 0.0026(8) 0.0065(9)
N21 0.0153(12) 0.0161(12) 0.0215(12) 0.0014(9) 0.0035(10) 0.0044(10)
C21 0.0219(16) 0.0151(14) 0.0211(15) 0.0015(11) 0.0050(13) 0.0021(11)
C22 0.0188(16) 0.0219(16) 0.0264(16) 0.0005(11) 0.0075(13) 0.0056(11)
C23 0.0162(14) 0.0279(17) 0.0272(16) -0.0020(13) 0.0001(12) 0.0065(13)
C24 0.0243(16) 0.0250(17) 0.0198(14) -0.0025(13) 0.0021(12) 0.0012(12)
C25 0.0244(15) 0.0221(15) 0.0204(14) 0.0045(13) 0.0076(12) 0.0034(12)
O31 0.0143(10) 0.0262(12) 0.0154(10) -0.0044(8) 0.0018(8) 0.0000(8)
N31 0.0160(12) 0.0242(14) 0.0153(11) -0.0008(10) 0.0048(10) 0.0015(9)
C31 0.0212(15) 0.0237(16) 0.0174(14) -0.0062(12) 0.0067(12) -0.0021(11)
C32 0.0224(16) 0.0298(17) 0.0195(14) -0.0063(12) 0.0061(12) -0.0021(12)
C33 0.0192(15) 0.038(2) 0.0167(14) -0.0049(13) 0.0031(12) 0.0019(13)
C34 0.0199(15) 0.0302(17) 0.0225(15) 0.0053(13) 0.0082(12) 0.0067(13)
C35 0.0235(16) 0.0216(15) 0.0187(14) -0.0017(12) 0.0082(12) 0.0004(11)
C36 0.0259(17) 0.0233(17) 0.0313(17) -0.0018(14) 0.0050(14) -0.0060(14)
C16 0.0202(15) 0.0311(18) 0.0235(16) -0.0011(12) 0.0029(12) 0.0015(13)
C26 0.0269(18) 0.0223(15) 0.0217(15) 0.0038(13) 0.0041(13) 0.0004(12)

loop_
_atom_type_symbol
_atom_type_description
_atom_type_scat_dispersion_real
_atom_type_scat_dispersion_imag
_atom_type_scat_source
C C 0.0181 0.0091 'International Tables Vol C Tables 4.2.6.8 and 6.1.1.4'
H H 0.0000 0.0000 'International Tables Vol C Tables 4.2.6.8 and 6.1.1.4'
Co Co -2.3653 3.6143 'International Tables Vol C Tables 4.2.6.8 and 6.1.1.4'
N N 0.0311 0.0180 'International Tables Vol C Tables 4.2.6.8 and 6.1.1.4'
O O 0.0492 0.0322 'International Tables Vol C Tables 4.2.6.8 and 6.1.1.4'
Se Se -0.7943 1.1372 'International Tables Vol C Tables 4.2.6.8 and 6.1.1.4'

loop_
_geom_angle_atom_site_label_1
_geom_angle_atom_site_label_2
_geom_angle_atom_site_label_3
_geom_angle_site_symmetry_1
_geom_angle_site_symmetry_3
_geom_angle
_geom_angle_publ_flag
N2 Co1 N1 . . 176.24(11) y
O11 Co1 N1 . . 91.77(10) y
O11 Co1 N2 . . 88.63(10) y
O11 Co1 O21 . . 115.08(11) y
O11 Co1 O31 . . 127.68(10) y
O21 Co1 N1 . . 91.29(10) y
O21 Co1 N2 . . 91.92(10) y
O21 Co1 O31 . . 117.13(10) y
O31 Co1 N1 . . 84.07(10) y
O31 Co1 N2 . . 92.72(10) y
C1 N1 Co1 . . 156.2(3) y
N1 C1 Se1 . . 177.6(3) ?
C2 N2 Co1 . . 177.2(2) y
N2 C2 Se2 . . 179.8(3) ?
N11 O11 Co1 . . 118.91(18) y
O11 N11 C11 . . 120.4(3) ?
O11 N11 C15 . . 117.6(3) ?
C11 N11 C15 . . 121.9(3) ?
N11 C11 C12 . . 118.2(3) ?
N11 C11 C16 . . 117.8(3) ?
C12 C11 C16 . . 124.0(3) ?
C11 C12 H12 . . 119.5 ?
C13 C12 C11 . . 121.0(3) ?
C13 C12 H12 . . 119.5 ?
C12 C13 H13 . . 120.4 ?
C12 C13 C14 . . 119.2(3) ?
C14 C13 H13 . . 120.4 ?
C13 C14 H14 . . 120.5 ?
C15 C14 C13 . . 119.0(3) ?
C15 C14 H14 . . 120.5 ?
N11 C15 C14 . . 120.7(3) ?
N11 C15 H15 . . 119.7 ?
C14 C15 H15 . . 119.7 ?
N21 O21 Co1 . . 120.92(18) y
O21 N21 C21 . . 119.7(3) ?
O21 N21 C25 . . 118.2(3) ?
C21 N21 C25 . . 122.1(3) ?
N21 C21 C22 . . 118.2(3) ?
N21 C21 C26 . . 117.5(3) ?
C22 C21 C26 . . 124.3(3) ?
C21 C22 H22 . . 119.6 ?
C23 C22 C21 . . 120.8(3) ?
C23 C22 H22 . . 119.6 ?
C22 C23 H23 . . 120.4 ?
C22 C23 C24 . . 119.3(3) ?
C24 C23 H23 . . 120.4 ?
C23 C24 H24 . . 120.5 ?
C25 C24 C23 . . 119.0(3) ?
C25 C24 H24 . . 120.5 ?
N21 C25 C24 . . 120.6(3) ?
N21 C25 H25 . . 119.7 ?
C24 C25 H25 . . 119.7 ?
N31 O31 Co1 . . 118.01(18) y
O31 N31 C31 . . 120.3(3) ?
O31 N31 C35 . . 117.1(3) ?
C31 N31 C35 . . 122.5(3) ?
N31 C31 C32 . . 117.7(3) ?
N31 C31 C36 . . 118.1(3) ?
C32 C31 C36 . . 124.2(3) ?
C31 C32 H32 . . 119.5 ?
C33 C32 C31 . . 121.1(3) ?
C33 C32 H32 . . 119.5 ?
C32 C33 H33 . . 120.4 ?
C32 C33 C34 . . 119.2(3) ?
C34 C33 H33 . . 120.4 ?
C33 C34 H34 . . 120.2 ?
C35 C34 C33 . . 119.6(3) ?
C35 C34 H34 . . 120.2 ?
N31 C35 C34 . . 119.9(3) ?
N31 C35 H35 . . 120.0 ?
C34 C35 H35 . . 120.0 ?
C31 C36 H36A . . 109.5 ?
C31 C36 H36B . . 109.5 ?
C31 C36 H36C . . 109.5 ?
H36A C36 H36B . . 109.5 ?
H36A C36 H36C . . 109.5 ?
H36B C36 H36C . . 109.5 ?
C11 C16 H16A . . 109.5 ?
C11 C16 H16B . . 109.5 ?
C11 C16 H16C . . 109.5 ?
H16A C16 H16B . . 109.5 ?
H16A C16 H16C . . 109.5 ?
H16B C16 H16C . . 109.5 ?
C21 C26 H26A . . 109.5 ?
C21 C26 H26B . . 109.5 ?
C21 C26 H26C . . 109.5 ?
H26A C26 H26B . . 109.5 ?
H26A C26 H26C . . 109.5 ?
H26B C26 H26C . . 109.5 ?

loop_
_geom_bond_atom_site_label_1
_geom_bond_atom_site_label_2
_geom_bond_site_symmetry_2
_geom_bond_distance
_geom_bond_publ_flag
Co1 N1 . 2.090(3) y
Co1 N2 . 2.047(3) y
Co1 O11 . 1.989(2) y
Co1 O21 . 2.011(2) y
Co1 O31 . 2.032(2) y
N1 C1 . 1.157(4) ?
C1 Se1 . 1.797(3) ?
N2 C2 . 1.156(4) ?
C2 Se2 . 1.794(3) ?
O11 N11 . 1.341(3) ?
N11 C11 . 1.346(4) ?
N11 C15 . 1.357(4) ?
C11 C12 . 1.397(4) ?
C11 C16 . 1.490(4) ?
C12 H12 . 0.9500 ?
C12 C13 . 1.374(5) ?
C13 H13 . 0.9500 ?
C13 C14 . 1.387(5) ?
C14 H14 . 0.9500 ?
C14 C15 . 1.374(5) ?
C15 H15 . 0.9500 ?
O21 N21 . 1.345(3) ?
N21 C21 . 1.358(4) ?
N21 C25 . 1.353(4) ?
C21 C22 . 1.392(5) ?
C21 C26 . 1.485(4) ?
C22 H22 . 0.9500 ?
C22 C23 . 1.385(5) ?
C23 H23 . 0.9500 ?
C23 C24 . 1.390(5) ?
C24 H24 . 0.9500 ?
C24 C25 . 1.379(5) ?
C25 H25 . 0.9500 ?
O31 N31 . 1.350(4) ?
N31 C31 . 1.358(4) ?
N31 C35 . 1.361(4) ?
C31 C32 . 1.392(5) ?
C31 C36 . 1.483(5) ?
C32 H32 . 0.9500 ?
C32 C33 . 1.380(5) ?
C33 H33 . 0.9500 ?
C33 C34 . 1.388(5) ?
C34 H34 . 0.9500 ?
C34 C35 . 1.371(5) ?
C35 H35 . 0.9500 ?
C36 H36A . 0.9800 ?
C36 H36B . 0.9800 ?
C36 H36C . 0.9800 ?
C16 H16A . 0.9800 ?
C16 H16B . 0.9800 ?
C16 H16C . 0.9800 ?
C26 H26A . 0.9800 ?
C26 H26B . 0.9800 ?
C26 H26C . 0.9800 ?

loop_
_geom_hbond_atom_site_label_D
_geom_hbond_atom_site_label_H
_geom_hbond_atom_site_label_A
_geom_hbond_site_symmetry_A
_geom_hbond_distance_DH
_geom_hbond_distance_HA
_geom_hbond_distance_DA
_geom_hbond_angle_DHA
C14 H14 Se1 1_554 0.95 3.00 3.920(3) 163
C15 H15 O31 1_554 0.95 2.49 3.305(4) 144
C32 H32 Se2 2_575 0.95 3.09 3.945(4) 151
C26 H26B O31 . 0.98 2.62 3.511(4) 151
